data_4333222
loop_
_publ_author_name
'Cheung, Wai-Man'
'Zhang, Qian-Feng'
'Williams, Ian D.'
'Leung, Wa-Hung'

_publ_section_title
;
 Synthesis, crystal structures, and reactivity of osmium(II) and -(IV)
 complexes containing a dithioimidodiphosphinate ligand.
;
_journal_issue 14
_journal_name_full 'Inorganic chemistry'
_journal_page_first 5754
_journal_page_last 5762
_journal_paper_doi 10.1021/ic070048e
_journal_volume 46
_journal_year 2007
_chemical_formula_sum 'C42 H74 N4 Os P4 S4'
_chemical_formula_weight 1077.37
_chemical_name_systematic
; 
 ? 
;
_space_group_IT_number 2
_symmetry_cell_setting triclinic
_symmetry_space_group_name_Hall '-P 1'
_symmetry_space_group_name_H-M 'P -1'
_atom_sites_solution_hydrogens geom
_atom_sites_solution_primary direct
_atom_sites_solution_secondary difmap
_audit_creation_method SHELXL-97
_cell_angle_alpha 102.619(2)
_cell_angle_beta 98.489(2)
_cell_angle_gamma 100.346(2)
_cell_formula_units_Z 2
_cell_length_a 12.5973(12)
_cell_length_b 12.7653(12)
_cell_length_c 17.1029(17)
_cell_measurement_reflns_used 6055
_cell_measurement_temperature 250(2)
_cell_measurement_theta_max 25.69
_cell_measurement_theta_min 2.38
_cell_volume 2589.7(4)
_computing_structure_refinement 'SHELXL-97 (Sheldrick, 1997)'
_computing_structure_solution 'SHELXS-97 (Sheldrick, 1990)'
_diffrn_ambient_temperature 250(2)
_diffrn_measured_fraction_theta_full 0.982
_diffrn_measured_fraction_theta_max 0.982
_diffrn_radiation_monochromator graphite
_diffrn_radiation_source 'fine-focus sealed tube'
_diffrn_radiation_type MoK\a
_diffrn_radiation_wavelength 0.71073
_diffrn_reflns_av_R_equivalents 0.0229
_diffrn_reflns_av_sigmaI/netI 0.0409
_diffrn_reflns_limit_h_max 14
_diffrn_reflns_limit_h_min -14
_diffrn_reflns_limit_k_max 14
_diffrn_reflns_limit_k_min -15
_diffrn_reflns_limit_l_max 20
_diffrn_reflns_limit_l_min -20
_diffrn_reflns_number 15046
_diffrn_reflns_theta_full 25.00
_diffrn_reflns_theta_max 25.00
_diffrn_reflns_theta_min 1.68
_exptl_absorpt_coefficient_mu 2.778
_exptl_absorpt_correction_T_max 1.00
_exptl_absorpt_correction_T_min 0.82
_exptl_absorpt_correction_type multi-scan
_exptl_absorpt_process_details SADABS
_exptl_crystal_colour orange
_exptl_crystal_density_diffrn 1.382
_exptl_crystal_density_method 'not measured'
_exptl_crystal_description block
_exptl_crystal_F_000 1108
_exptl_crystal_size_max 0.30
_exptl_crystal_size_mid 0.25
_exptl_crystal_size_min 0.15
_refine_diff_density_max 0.867
_refine_diff_density_min -0.521
_refine_diff_density_rms 0.079
_refine_ls_extinction_method none
_refine_ls_goodness_of_fit_ref 0.994
_refine_ls_hydrogen_treatment mixed
_refine_ls_matrix_type full
_refine_ls_number_parameters 489
_refine_ls_number_reflns 8955
_refine_ls_number_restraints 0
_refine_ls_restrained_S_all 0.994
_refine_ls_R_factor_all 0.0433
_refine_ls_R_factor_gt 0.0338
_refine_ls_shift/su_max 0.001
_refine_ls_shift/su_mean 0.000
_refine_ls_structure_factor_coef Fsqd
_refine_ls_weighting_details 'calc w=1/[\s^2^(Fo^2^)+(0.0500P)^2^+0.0000P] where P=(Fo^2^+2Fc^2^)/3'
_refine_ls_weighting_scheme calc
_refine_ls_wR_factor_gt 0.0814
_refine_ls_wR_factor_ref 0.0852
_reflns_number_gt 7549
_reflns_number_total 8955
_reflns_threshold_expression >2sigma(I)
_cod_data_source_file ic070048esup2.cif
_cod_data_source_block wai33
_cod_depositor_comments
;
The following automatic conversions were performed:

'_symmetry_cell_setting' value 'Triclinic' changed to 'triclinic'
according to /home/saulius/struct/CIF-dictionaries/cif_core.dic
dictionary named 'cif_core.dic' version 2.4.2 from 2011-04-26.

Automatic conversion script
Id: cif_fix_values 1891 2012-01-12 08:04:46Z andrius 

 Adding full bibliography for 4333220--4333224.cif.
;
_cod_original_sg_symbol_H-M P-1
_cod_database_code 4333222

loop_
_symmetry_equiv_pos_as_xyz
'x, y, z'
'-x, -y, -z'

loop_
_atom_site_label
_atom_site_type_symbol
_atom_site_fract_x
_atom_site_fract_y
_atom_site_fract_z
_atom_site_U_iso_or_equiv
_atom_site_adp_type
_atom_site_occupancy
_atom_site_symmetry_multiplicity
_atom_site_calc_flag
_atom_site_refinement_flags
_atom_site_disorder_assembly
_atom_site_disorder_group
Os1 Os 0.695745(14) 0.506617(12) 0.750795(9) 0.05154(7) Uani 1 1 d . . .
S1 S 0.60405(11) 0.36224(9) 0.80683(6) 0.0619(3) Uani 1 1 d . . .
S2 S 0.57958(12) 0.46152(10) 0.61626(7) 0.0738(3) Uani 1 1 d . B .
S3 S 0.76921(10) 0.66944(9) 0.70669(7) 0.0615(3) Uani 1 1 d . . .
S4 S 0.82908(12) 0.53627(10) 0.87483(8) 0.0726(3) Uani 1 1 d . . .
P1 P 0.52549(9) 0.23044(8) 0.71447(6) 0.0511(2) Uani 1 1 d . . .
P2 P 0.43641(11) 0.35443(10) 0.60783(8) 0.0670(3) Uani 1 1 d . . .
P3 P 0.93035(10) 0.72914(9) 0.75841(7) 0.0595(3) Uani 1 1 d . . .
P4 P 0.90911(11) 0.69653(10) 0.91646(8) 0.0659(3) Uani 1 1 d . . .
N1 N 0.8455(4) 0.3663(3) 0.6678(3) 0.0727(11) Uani 1 1 d . . .
N2 N 0.5466(3) 0.6498(3) 0.8345(2) 0.0653(10) Uani 1 1 d . . .
N3 N 0.4414(3) 0.2503(3) 0.6437(2) 0.0678(10) Uani 1 1 d . B .
N4 N 0.9639(3) 0.7558(3) 0.8549(2) 0.0689(10) Uani 1 1 d . . .
C1 C 0.7895(4) 0.4182(3) 0.6984(3) 0.0588(11) Uani 1 1 d . . .
C2 C 0.6016(4) 0.5968(3) 0.8032(3) 0.0549(10) Uani 1 1 d . . .
C11 C 0.9039(4) 0.2904(4) 0.6334(4) 0.0734(14) Uani 1 1 d . . .
C12 C 0.8750(5) 0.2428(4) 0.5508(4) 0.0882(17) Uani 1 1 d . . .
C13 C 0.9336(7) 0.1664(5) 0.5184(5) 0.121(3) Uani 1 1 d . . .
H13A H 0.9178 0.1328 0.4621 0.145 Uiso 1 1 calc R . .
C14 C 1.0152(8) 0.1404(6) 0.5698(8) 0.144(4) Uani 1 1 d . . .
H14A H 1.0540 0.0882 0.5480 0.172 Uiso 1 1 calc R . .
C15 C 1.0401(6) 0.1890(7) 0.6512(7) 0.130(3) Uani 1 1 d . . .
H15A H 1.0951 0.1686 0.6844 0.156 Uiso 1 1 calc R . .
C16 C 0.9874(5) 0.2672(5) 0.6867(5) 0.0955(19) Uani 1 1 d . . .
C17 C 0.7863(6) 0.2731(6) 0.4982(4) 0.114(2) Uani 1 1 d . . .
H17A H 0.7557 0.3273 0.5315 0.172 Uiso 1 1 calc R . .
H17B H 0.7289 0.2081 0.4717 0.172 Uiso 1 1 calc R . .
H17C H 0.8166 0.3037 0.4570 0.172 Uiso 1 1 calc R . .
C18 C 1.0166(6) 0.3223(7) 0.7763(5) 0.126(2) Uani 1 1 d . . .
H18A H 1.0755 0.2941 0.8020 0.190 Uiso 1 1 calc R . .
H18B H 0.9526 0.3073 0.8008 0.190 Uiso 1 1 calc R . .
H18C H 1.0406 0.4011 0.7841 0.190 Uiso 1 1 calc R . .
C21 C 0.4885(4) 0.7218(3) 0.8735(3) 0.0634(11) Uani 1 1 d . A .
C22 C 0.4940(5) 0.8226(4) 0.8535(4) 0.0940(18) Uani 1 1 d . . .
C23 C 0.4398(7) 0.8941(5) 0.8944(5) 0.125(3) Uani 1 1 d . A .
H23A H 0.4424 0.9634 0.8833 0.150 Uiso 1 1 calc R . .
C24 C 0.3825(7) 0.8665(6) 0.9506(5) 0.122(3) Uani 1 1 d . . .
H24A H 0.3434 0.9158 0.9761 0.146 Uiso 1 1 calc R A .
C25 C 0.3801(5) 0.7689(6) 0.9711(4) 0.0983(19) Uani 1 1 d . A .
H25A H 0.3428 0.7536 1.0124 0.118 Uiso 1 1 calc R . .
C26 C 0.4322(4) 0.6919(4) 0.9316(3) 0.0699(12) Uani 1 1 d . . .
C27 C 0.5819(10) 0.8636(9) 0.8053(7) 0.076(3) Uiso 0.50 1 d P A 1
C27' C 0.5320(11) 0.8396(10) 0.7713(8) 0.085(3) Uiso 0.50 1 d P A 2
C28 C 0.4308(6) 0.5845(5) 0.9514(4) 0.104(2) Uani 1 1 d . A .
H28A H 0.4727 0.5436 0.9177 0.156 Uiso 1 1 calc R . .
H28B H 0.3554 0.5431 0.9408 0.156 Uiso 1 1 calc R . .
H28C H 0.4633 0.5965 1.0085 0.156 Uiso 1 1 calc R . .
C31 C 0.6297(4) 0.1671(3) 0.6713(3) 0.0663(12) Uani 1 1 d . . .
H31A H 0.6710 0.2230 0.6485 0.080 Uiso 1 1 calc R . .
C32 C 0.7138(5) 0.1444(5) 0.7342(4) 0.0991(19) Uani 1 1 d . . .
H32A H 0.7669 0.1115 0.7074 0.149 Uiso 1 1 calc R . .
H32B H 0.6773 0.0943 0.7621 0.149 Uiso 1 1 calc R . .
H32C H 0.7514 0.2129 0.7735 0.149 Uiso 1 1 calc R . .
C33 C 0.5837(6) 0.0676(5) 0.5999(4) 0.115(2) Uani 1 1 d . . .
H33A H 0.6438 0.0392 0.5800 0.173 Uiso 1 1 calc R . .
H33B H 0.5403 0.0885 0.5565 0.173 Uiso 1 1 calc R . .
H33C H 0.5376 0.0112 0.6174 0.173 Uiso 1 1 calc R . .
C34 C 0.4483(4) 0.1308(4) 0.7599(3) 0.0689(12) Uani 1 1 d . . .
H34A H 0.5016 0.0968 0.7885 0.083 Uiso 1 1 calc R . .
C35 C 0.3881(6) 0.1847(5) 0.8216(4) 0.1004(19) Uani 1 1 d . . .
H35A H 0.3492 0.1296 0.8444 0.151 Uiso 1 1 calc R . .
H35B H 0.3357 0.2195 0.7950 0.151 Uiso 1 1 calc R . .
H35C H 0.4404 0.2399 0.8649 0.151 Uiso 1 1 calc R . .
C36 C 0.3663(6) 0.0393(5) 0.6952(4) 0.114(2) Uani 1 1 d . . .
H36A H 0.3271 -0.0115 0.7214 0.171 Uiso 1 1 calc R . .
H36B H 0.4052 0.0003 0.6577 0.171 Uiso 1 1 calc R . .
H36C H 0.3142 0.0709 0.6653 0.171 Uiso 1 1 calc R . .
C37 C 0.3672(8) 0.3211(9) 0.5117(6) 0.062(3) Uiso 0.50 1 d P B 1
C38 C 0.4375(10) 0.2609(9) 0.4541(6) 0.064(3) Uiso 0.50 1 d P B 1
C39 C 0.2508(12) 0.2478(12) 0.5006(9) 0.106(4) Uiso 0.50 1 d P B 1
C37' C 0.3883(9) 0.2886(9) 0.4882(7) 0.060(2) Uiso 0.50 1 d P B 2
C38' C 0.4849(12) 0.2495(11) 0.4534(8) 0.087(4) Uiso 0.50 1 d P B 2
C39' C 0.2820(10) 0.1956(11) 0.4709(8) 0.091(3) Uiso 0.50 1 d P B 2
C40 C 0.3085(10) 0.3929(10) 0.6263(7) 0.091(3) Uiso 0.50 1 d P B 1
C41 C 0.3128(11) 0.4311(11) 0.7197(8) 0.089(3) Uiso 0.50 1 d P B 1
C42 C 0.2868(13) 0.4915(13) 0.5842(9) 0.117(4) Uiso 0.50 1 d P B 1
C40' C 0.3711(8) 0.4532(8) 0.6780(6) 0.066(2) Uiso 0.50 1 d P B 2
C41' C 0.2585(11) 0.3883(11) 0.6903(8) 0.092(3) Uiso 0.50 1 d P B 2
C42' C 0.3557(9) 0.5533(9) 0.6415(7) 0.085(3) Uiso 0.50 1 d P B 2
C43 C 1.0085(5) 0.6312(4) 0.7127(4) 0.0840(16) Uani 1 1 d . . .
H43A H 0.9829 0.5629 0.7294 0.101 Uiso 1 1 calc R . .
C44 C 1.1316(5) 0.6659(6) 0.7473(5) 0.122(2) Uani 1 1 d . . .
H44A H 1.1680 0.6108 0.7214 0.183 Uiso 1 1 calc R . .
H44B H 1.1445 0.6728 0.8057 0.183 Uiso 1 1 calc R . .
H44C H 1.1608 0.7361 0.7369 0.183 Uiso 1 1 calc R . .
C45 C 0.9808(7) 0.5990(5) 0.6197(4) 0.119(2) Uani 1 1 d . . .
H45A H 1.0234 0.5466 0.5990 0.178 Uiso 1 1 calc R . .
H45B H 0.9985 0.6640 0.5995 0.178 Uiso 1 1 calc R . .
H45C H 0.9030 0.5658 0.6015 0.178 Uiso 1 1 calc R . .
C46 C 0.9701(4) 0.8585(4) 0.7279(4) 0.0752(14) Uani 1 1 d . . .
H46A H 0.9655 0.8401 0.6680 0.090 Uiso 1 1 calc R . .
C47 C 0.8923(5) 0.9336(4) 0.7480(5) 0.106(2) Uani 1 1 d . . .
H47A H 0.9146 1.0007 0.7313 0.159 Uiso 1 1 calc R . .
H47B H 0.8942 0.9512 0.8064 0.159 Uiso 1 1 calc R . .
H47C H 0.8181 0.8967 0.7193 0.159 Uiso 1 1 calc R . .
C48 C 1.0839(5) 0.9194(5) 0.7672(6) 0.133(3) Uani 1 1 d . . .
H48A H 1.1007 0.9863 0.7489 0.200 Uiso 1 1 calc R . .
H48B H 1.1351 0.8737 0.7523 0.200 Uiso 1 1 calc R . .
H48C H 1.0904 0.9381 0.8260 0.200 Uiso 1 1 calc R . .
C49 C 1.0182(5) 0.6957(5) 0.9985(3) 0.0939(18) Uani 1 1 d . . .
H49A H 0.9836 0.6659 1.0397 0.113 Uiso 1 1 calc R . .
C50 C 1.0922(5) 0.6210(6) 0.9671(4) 0.108(2) Uani 1 1 d . . .
H50A H 1.1491 0.6210 1.0120 0.162 Uiso 1 1 calc R . .
H50B H 1.1258 0.6476 0.9256 0.162 Uiso 1 1 calc R . .
H50C H 1.0488 0.5467 0.9438 0.162 Uiso 1 1 calc R . .
C51 C 1.0864(7) 0.8123(6) 1.0407(5) 0.135(3) Uani 1 1 d . . .
H51A H 1.1433 0.8088 1.0843 0.203 Uiso 1 1 calc R . .
H51B H 1.0388 0.8578 1.0633 0.203 Uiso 1 1 calc R . .
H51C H 1.1200 0.8438 1.0012 0.203 Uiso 1 1 calc R . .
C52 C 0.8094(6) 0.7717(5) 0.9544(4) 0.0986(18) Uani 1 1 d . . .
H52A H 0.7466 0.7526 0.9078 0.118 Uiso 1 1 calc R . .
C53 C 0.7619(7) 0.7273(7) 1.0217(5) 0.147(3) Uani 1 1 d . . .
H53A H 0.7088 0.7688 1.0400 0.221 Uiso 1 1 calc R . .
H53B H 0.8209 0.7349 1.0673 0.221 Uiso 1 1 calc R . .
H53C H 0.7259 0.6503 1.0001 0.221 Uiso 1 1 calc R . .
C54 C 0.8439(7) 0.8951(5) 0.9746(5) 0.140(3) Uani 1 1 d . . .
H54A H 0.7848 0.9271 0.9929 0.210 Uiso 1 1 calc R . .
H54B H 0.8602 0.9179 0.9264 0.210 Uiso 1 1 calc R . .
H54C H 0.9090 0.9199 1.0176 0.210 Uiso 1 1 calc R . .

loop_
_atom_site_aniso_label
_atom_site_aniso_U_11
_atom_site_aniso_U_22
_atom_site_aniso_U_33
_atom_site_aniso_U_23
_atom_site_aniso_U_13
_atom_site_aniso_U_12
Os1 0.07440(13) 0.03737(10) 0.05258(11) 0.01657(7) 0.02653(8) 0.01911(8)
S1 0.0964(9) 0.0428(5) 0.0522(6) 0.0177(5) 0.0268(6) 0.0131(6)
S2 0.1044(10) 0.0570(7) 0.0581(6) 0.0247(5) 0.0164(7) -0.0005(6)
S3 0.0763(7) 0.0500(6) 0.0664(7) 0.0270(5) 0.0209(6) 0.0137(5)
S4 0.0965(9) 0.0546(7) 0.0670(7) 0.0254(6) 0.0102(7) 0.0099(6)
P1 0.0694(7) 0.0380(5) 0.0544(6) 0.0197(4) 0.0212(5) 0.0165(5)
P2 0.0734(8) 0.0637(7) 0.0853(8) 0.0435(7) 0.0300(7) 0.0276(6)
P3 0.0701(7) 0.0481(6) 0.0734(7) 0.0255(5) 0.0317(6) 0.0193(5)
P4 0.0798(8) 0.0544(7) 0.0655(7) 0.0159(6) 0.0239(6) 0.0107(6)
N1 0.093(3) 0.050(2) 0.089(3) 0.021(2) 0.044(2) 0.026(2)
N2 0.085(3) 0.047(2) 0.073(2) 0.0163(18) 0.031(2) 0.024(2)
N3 0.076(3) 0.057(2) 0.076(2) 0.0304(19) 0.013(2) 0.0124(19)
N4 0.071(2) 0.060(2) 0.081(3) 0.027(2) 0.020(2) 0.0127(19)
C1 0.078(3) 0.044(2) 0.067(3) 0.021(2) 0.035(2) 0.021(2)
C2 0.074(3) 0.038(2) 0.060(2) 0.0161(18) 0.027(2) 0.014(2)
C11 0.085(3) 0.043(2) 0.109(4) 0.023(3) 0.053(3) 0.025(2)
C12 0.116(5) 0.063(3) 0.099(4) 0.016(3) 0.061(4) 0.028(3)
C13 0.147(6) 0.078(4) 0.153(7) 0.012(4) 0.093(6) 0.033(4)
C14 0.131(7) 0.079(5) 0.245(11) 0.026(6) 0.096(8) 0.057(5)
C15 0.108(5) 0.099(5) 0.220(10) 0.073(6) 0.065(6) 0.051(5)
C16 0.092(4) 0.082(4) 0.143(6) 0.055(4) 0.054(4) 0.040(3)
C17 0.138(6) 0.127(6) 0.089(4) 0.030(4) 0.052(4) 0.032(5)
C18 0.120(6) 0.147(7) 0.125(6) 0.055(5) 0.029(5) 0.030(5)
C21 0.076(3) 0.045(2) 0.073(3) 0.007(2) 0.028(2) 0.022(2)
C22 0.126(5) 0.061(3) 0.119(5) 0.031(3) 0.059(4) 0.043(3)
C23 0.171(7) 0.070(4) 0.175(7) 0.044(4) 0.091(6) 0.068(4)
C24 0.142(6) 0.085(5) 0.154(7) 0.007(4) 0.067(5) 0.061(5)
C25 0.098(4) 0.107(5) 0.098(4) 0.011(4) 0.050(4) 0.035(4)
C26 0.070(3) 0.069(3) 0.075(3) 0.015(2) 0.027(3) 0.019(2)
C28 0.128(5) 0.090(4) 0.119(5) 0.047(4) 0.063(4) 0.029(4)
C31 0.084(3) 0.043(2) 0.080(3) 0.016(2) 0.031(3) 0.021(2)
C32 0.086(4) 0.093(4) 0.152(6) 0.069(4) 0.043(4) 0.043(3)
C33 0.133(5) 0.075(4) 0.125(5) -0.019(3) 0.049(4) 0.026(4)
C34 0.088(3) 0.055(3) 0.075(3) 0.030(2) 0.029(3) 0.016(2)
C35 0.124(5) 0.085(4) 0.108(4) 0.035(3) 0.066(4) 0.016(4)
C36 0.137(6) 0.074(4) 0.118(5) 0.026(4) 0.043(4) -0.026(4)
C43 0.101(4) 0.059(3) 0.115(4) 0.032(3) 0.057(3) 0.035(3)
C44 0.096(5) 0.125(6) 0.182(7) 0.058(5) 0.065(5) 0.061(4)
C45 0.179(7) 0.097(5) 0.110(5) 0.028(4) 0.092(5) 0.053(5)
C46 0.080(3) 0.057(3) 0.102(4) 0.039(3) 0.033(3) 0.014(2)
C47 0.104(4) 0.059(3) 0.177(6) 0.055(4) 0.045(4) 0.030(3)
C48 0.089(5) 0.087(5) 0.229(9) 0.077(5) 0.020(5) -0.002(4)
C49 0.108(5) 0.090(4) 0.071(3) 0.031(3) 0.006(3) -0.013(4)
C50 0.089(4) 0.107(5) 0.131(5) 0.063(4) 0.001(4) 0.010(4)
C51 0.143(7) 0.113(6) 0.107(5) 0.000(4) -0.012(5) -0.016(5)
C52 0.114(5) 0.082(4) 0.100(4) 0.005(3) 0.054(4) 0.016(3)
C53 0.159(7) 0.167(8) 0.130(6) 0.027(6) 0.090(6) 0.035(6)
C54 0.149(7) 0.076(4) 0.181(8) -0.012(5) 0.057(6) 0.024(4)

loop_
_atom_type_symbol
_atom_type_description
_atom_type_scat_dispersion_real
_atom_type_scat_dispersion_imag
_atom_type_scat_source
C C 0.0033 0.0016 'International Tables Vol C Tables 4.2.6.8 and 6.1.1.4'
H H 0.0000 0.0000 'International Tables Vol C Tables 4.2.6.8 and 6.1.1.4'
N N 0.0061 0.0033 'International Tables Vol C Tables 4.2.6.8 and 6.1.1.4'
P P 0.1023 0.0942 'International Tables Vol C Tables 4.2.6.8 and 6.1.1.4'
S S 0.1246 0.1234 'International Tables Vol C Tables 4.2.6.8 and 6.1.1.4'
Os Os -1.2165 7.6030 'International Tables Vol C Tables 4.2.6.8 and 6.1.1.4'

loop_
_geom_angle_atom_site_label_1
_geom_angle_atom_site_label_2
_geom_angle_atom_site_label_3
_geom_angle
C1 Os1 C2 179.55(16)
C1 Os1 S4 85.55(14)
C2 Os1 S4 94.55(13)
C1 Os1 S2 85.95(14)
C2 Os1 S2 93.95(13)
S4 Os1 S2 171.49(5)
C1 Os1 S3 94.29(12)
C2 Os1 S3 85.26(12)
S4 Os1 S3 99.31(4)
S2 Os1 S3 80.98(4)
C1 Os1 S1 95.15(12)
C2 Os1 S1 85.30(12)
S4 Os1 S1 80.96(4)
S2 Os1 S1 100.17(4)
S3 Os1 S1 170.54(4)
P1 S1 Os1 109.38(5)
P2 S2 Os1 112.29(6)
P3 S3 Os1 110.63(5)
P4 S4 Os1 111.46(6)
N3 P1 C31 109.6(2)
N3 P1 C34 107.3(2)
C31 P1 C34 107.1(2)
N3 P1 S1 117.50(15)
C31 P1 S1 107.84(17)
C34 P1 S1 107.03(16)
N3 P2 C37 112.8(4)
N3 P2 C40 105.7(4)
C37 P2 C40 80.8(6)
N3 P2 C40' 108.2(3)
C37 P2 C40' 110.8(5)
C40 P2 C40' 34.9(4)
N3 P2 C37' 103.2(3)
C37 P2 C37' 17.2(4)
C40 P2 C37' 97.2(5)
C40' P2 C37' 128.0(4)
N3 P2 S2 117.94(17)
C37 P2 S2 108.7(4)
C40 P2 S2 125.1(4)
C40' P2 S2 97.3(3)
C37' P2 S2 103.2(3)
N4 P3 C43 108.9(2)
N4 P3 C46 107.7(2)
C43 P3 C46 108.4(2)
N4 P3 S3 117.95(16)
C43 P3 S3 108.0(2)
C46 P3 S3 105.55(18)
N4 P4 C49 107.8(3)
N4 P4 C52 108.5(2)
C49 P4 C52 111.8(3)
N4 P4 S4 118.49(17)
C49 P4 S4 103.8(2)
C52 P4 S4 106.4(2)
C1 N1 C11 171.6(5)
C2 N2 C21 174.7(5)
P1 N3 P2 132.0(3)
P3 N4 P4 128.9(3)
N1 C1 Os1 179.6(5)
N2 C2 Os1 179.6(4)
C12 C11 N1 118.3(5)
C12 C11 C16 124.6(5)
N1 C11 C16 117.1(5)
C11 C12 C13 117.1(6)
C11 C12 C17 121.3(5)
C13 C12 C17 121.6(6)
C14 C13 C12 119.6(7)
C15 C14 C13 121.1(7)
C14 C15 C16 122.2(8)
C15 C16 C11 115.4(7)
C15 C16 C18 122.0(7)
C11 C16 C18 122.6(5)
C26 C21 N2 118.9(4)
C26 C21 C22 123.5(4)
N2 C21 C22 117.5(4)
C23 C22 C21 116.9(5)
C23 C22 C27 120.6(6)
C21 C22 C27 120.6(6)
C23 C22 C27' 120.5(6)
C21 C22 C27' 120.5(6)
C27 C22 C27' 27.7(5)
C24 C23 C22 120.9(6)
C23 C24 C25 121.5(5)
C24 C25 C26 120.6(6)
C21 C26 C25 116.4(5)
C21 C26 C28 121.1(4)
C25 C26 C28 122.4(5)
C32 C31 C33 111.7(5)
C32 C31 P1 113.6(4)
C33 C31 P1 114.3(4)
C35 C34 C36 109.0(5)
C35 C34 P1 112.1(3)
C36 C34 P1 111.8(4)
C39 C37 C38 110.6(10)
C39 C37 P2 112.6(8)
C38 C37 P2 108.6(7)
C38' C37' C39' 113.7(10)
C38' C37' P2 109.2(7)
C39' C37' P2 110.1(8)
C41 C40 C42 109.3(10)
C41 C40 P2 110.0(8)
C42 C40 P2 110.8(9)
C42' C40' C41' 111.8(8)
C42' C40' P2 110.3(7)
C41' C40' P2 109.4(7)
C45 C43 C44 113.4(5)
C45 C43 P3 113.0(4)
C44 C43 P3 113.4(4)
C48 C46 C47 108.6(5)
C48 C46 P3 112.9(4)
C47 C46 P3 110.9(4)
C50 C49 C51 110.4(6)
C50 C49 P4 110.8(4)
C51 C49 P4 111.7(5)
C54 C52 C53 113.9(6)
C54 C52 P4 115.9(5)
C53 C52 P4 111.8(5)

loop_
_geom_bond_atom_site_label_1
_geom_bond_atom_site_label_2
_geom_bond_distance
Os1 C1 1.955(4)
Os1 C2 1.971(4)
Os1 S4 2.4153(13)
Os1 S2 2.4274(13)
Os1 S3 2.4383(11)
Os1 S1 2.4461(11)
S1 P1 2.0210(16)
S2 P2 2.0234(19)
S3 P3 2.0257(18)
S4 P4 2.0296(18)
P1 N3 1.582(4)
P1 C31 1.825(4)
P1 C34 1.838(5)
P2 N3 1.588(4)
P2 C37 1.668(10)
P2 C40 1.818(12)
P2 C40' 1.926(9)
P2 C37' 1.989(11)
P3 N4 1.586(4)
P3 C43 1.839(5)
P3 C46 1.846(5)
P4 N4 1.591(4)
P4 C49 1.817(6)
P4 C52 1.822(6)
N1 C1 1.155(5)
N1 C11 1.400(5)
N2 C2 1.160(5)
N2 C21 1.394(5)
C11 C12 1.375(8)
C11 C16 1.404(8)
C12 C13 1.395(8)
C12 C17 1.490(9)
C13 C14 1.388(12)
C14 C15 1.357(12)
C15 C16 1.378(9)
C16 C18 1.500(9)
C21 C26 1.382(6)
C21 C22 1.395(7)
C22 C23 1.369(8)
C22 C27 1.559(12)
C22 C27' 1.595(13)
C23 C24 1.353(9)
C24 C25 1.363(9)
C25 C26 1.387(7)
C26 C28 1.480(7)
C31 C32 1.508(7)
C31 C33 1.513(7)
C34 C35 1.506(7)
C34 C36 1.524(8)
C37 C39 1.552(17)
C37 C38 1.586(14)
C37' C38' 1.546(16)
C37' C39' 1.565(16)
C40 C41 1.554(17)
C40 C42 1.625(18)
C40' C42' 1.570(14)
C40' C41' 1.575(17)
C43 C45 1.523(8)
C43 C44 1.524(9)
C46 C48 1.482(8)
C46 C47 1.513(7)
C49 C50 1.519(9)
C49 C51 1.537(9)
C52 C54 1.504(8)
C52 C53 1.540(9)
